data_1577040
loop_
_publ_author_name
'Gilch, Franziska'
'Brossette, Jan'
'Westermair, Franz F.'
'Silva, Wagner'
'Bal\'azs, G\'abor'
'Gschwind, Ruth M.'
'Zipse, Hendrik'
'Wolf, Robert'

_publ_section_title
;
 Selective White Phosphorus Activation and Functionalization with
 Inorganic Grignard Reagents
;
_journal_name_full 'Chemical Science'
_journal_paper_doi 10.1039/D6SC01229A
_journal_year 2026
_chemical_formula_moiety 'C34 H42 Fe Mg N2 O3'
_chemical_formula_sum 'C34 H42 Fe Mg N2 O3'
_chemical_formula_weight 606.85
_chemical_name_systematic MesBDIMg(THF)Fp
_chemical_properties_physical Air-sensitive,Moisture-sensitive
_space_group_crystal_system triclinic
_space_group_IT_number 2
_space_group_name_Hall '-P 1'
_space_group_name_H-M_alt 'P -1'
_atom_sites_solution_hydrogens geom
_atom_sites_solution_primary dual
_audit_creation_date 2023-09-06
_audit_creation_method
;
Olex2 1.5
(compiled 2023.08.24 svn.re1ec1418 for OlexSys, GUI svn.r6817)
;
_audit_update_record
;
2026-02-09 deposited with the CCDC.	2026-04-06 downloaded from the CCDC.
;
_cell_angle_alpha 106.3340(10)
_cell_angle_beta 92.7840(10)
_cell_angle_gamma 99.6710(10)
_cell_formula_units_Z 2
_cell_length_a 8.77690(10)
_cell_length_b 10.5371(2)
_cell_length_c 17.7916(2)
_cell_measurement_reflns_used 15748
_cell_measurement_temperature 123.00(10)
_cell_measurement_theta_max 74.5270
_cell_measurement_theta_min 2.5980
_cell_volume 1548.57(4)
_computing_cell_refinement 'CrysAlisPro 1.171.43.36a (Rigaku OD, 2022)'
_computing_data_collection 'CrysAlisPro system (CCD 42.92a 64-bit (release 29-05-2023))'
_computing_data_reduction 'CrysAlisPro 1.171.43.36a (Rigaku OD, 2022)'
_computing_molecular_graphics 'Olex2 1.5 (Dolomanov et al., 2009)'
_computing_publication_material 'Olex2 1.5 (Dolomanov et al., 2009)'
_computing_structure_refinement 'SHELXL 2018/3 (Sheldrick, 2015)'
_computing_structure_solution 'SHELXT 2018/2 (Sheldrick, 2018)'
_diffrn_ambient_environment N~2~
_diffrn_ambient_temperature 123.00(10)
_diffrn_detector 'Hybrid Pixel Array Detector'
_diffrn_detector_area_resol_mean 10.0000
_diffrn_detector_type 'HyPix-Arc 150'
_diffrn_measured_fraction_theta_full 0.996
_diffrn_measured_fraction_theta_max 0.979
_diffrn_measurement_details
;
List of Runs (angles in degrees, time in seconds):

  # Type    Start    End  Width  t~exp~   \w     \q     \k     \f   Frames
#--------------------------------------------------------------------------
  1  \w     60.00  86.00   0.50    0.19    --   79.75-148.00-155.21   52
  2  \w     48.00  74.00   0.50    0.19    --   79.75-128.00-159.04   52
  3  \w     76.00 109.00   0.50    0.19    --   79.75-128.00-159.04   66
  4  \w     23.00  58.00   0.50    0.19    --   62.61-111.00-123.00   70
  5  \w     41.00  66.00   0.50    0.19    --   75.87-111.00-123.00   50
  6  \w     40.00  65.00   0.50    0.19    --   75.36-111.00-123.00   50
  7  \w     49.00  94.00   0.50    0.19    --   79.75-107.00 -41.35   90
  8  \w     55.00 106.00   0.50    0.19    --   79.75-123.00  38.93  102
  9  \w     26.00  71.00   0.50    0.19    --   62.61 -95.00 150.00   90
 10  \w     40.00  87.00   0.50    0.19    --   79.75-116.00 159.64   94
 11  \w     60.00  98.00   0.50    0.19    --   79.75-111.00 134.83   76
 12  \w     28.00  54.00   0.50    0.19    --   62.61 -95.00 120.00   52
 13  \w     25.00  52.00   0.50    0.19    --   62.61 -95.00  90.00   54
 14  \w     38.00  63.00   0.50    0.19    --   75.87 -95.00 120.00   50
 15  \w     26.00  62.00   0.50    0.19    --   62.61 -95.00 -30.00   72
 16  \w     32.00  70.00   0.50    0.19    --   62.61 -95.00 -90.00   76
 17  \w     38.00  63.00   0.50    0.19    --   75.36 -95.00-180.00   50
 18  \w     43.00  72.00   0.50    0.19    --   79.75 -70.00-137.54   58
 19  \w     46.00  92.00   0.50    0.19    --   79.75  -2.00 -12.31   92
 20  \w     61.00 100.00   0.50    0.19    --   62.61   0.00  60.00   78
 21  \w     68.00  93.00   0.50    0.19    --   79.75  23.00 126.41   50
 22  \w     98.00 126.00   0.50    0.19    --   79.75  23.00 126.41   56
 23  \w    101.00 126.00   0.50    0.19    --   79.75  22.00  30.97   50
 24  \w     64.00  89.00   0.50    0.19    --   62.61  15.00  30.00   50
 25  \w     82.00 108.00   0.50    0.19    --   75.87  15.00  90.00   52
 26  \w     64.00  96.00   0.50    0.19    --   79.75  21.00  -0.23   64
 27  \w     33.00  58.00   0.50    0.19    --   62.61  15.00 -30.00   50
 28  \w     80.00 120.00   0.50    0.19    --   79.75  15.00  24.61   80
 29  \w     76.00 106.00   0.50    0.19    --   62.61  15.00 -30.00   60
 30  \w     49.00 106.00   0.50    0.19    --   79.75  14.00 -36.16  114
 31  \w     65.00 105.00   0.50    0.19    --   78.00  23.00-121.26   80
 32  \w     60.00 119.00   0.50    0.19    --   79.75   6.00-157.61  118
 33  \w     82.00 125.00   0.50    0.19    --   79.75  14.00-120.15   86
 34  \w     25.00  52.00   0.50    0.19    --   62.61   0.00  60.00   54
 35  \w    -76.00 -51.00   0.50    0.19    --  -78.25 155.00 102.61   50
 36  \w    -68.00 -43.00   0.50    0.19    --  -78.25 136.00 168.55   50
 37  \w   -102.00 -77.00   0.50    0.19    --  -78.25 143.00 145.65   50
 38  \w   -113.00 -88.00   0.50    0.19    --  -78.25 136.00 168.55   50
 39  \w   -125.00 -91.00   0.50    0.19    --  -78.25 155.00 102.61   68
 40  \w    -97.00 -70.00   0.50    0.19    --  -73.68 125.00  30.00   54
 41  \w   -113.00 -67.00   0.50    0.19    --  -78.25 136.00 -10.25   92
 42  \w    -70.00 -37.00   0.50    0.19    --  -78.25 140.00 -39.94   66
 43  \w   -110.00 -85.00   0.50    0.19    --  -78.25 132.00 -86.73   50
 44  \w   -109.00 -84.00   0.50    0.19    --  -78.25 130.00-120.65   50
 45  \w   -100.00 -69.00   0.50    0.19    --  -73.68 125.00-180.00   62
 46  \w    -62.00 -37.00   0.50    0.19    --  -73.68 125.00-180.00   50
 47  \w    -96.00 -54.00   0.50    0.19    --  -78.25 122.00 -77.49   84
 48  \w    -92.00 -59.00   0.50    0.19    --  -78.25 115.00-134.76   66
 49  \w    -95.00 -69.00   0.50    0.19    --  -78.25 119.00  10.96   52
 50  \w   -100.00 -52.00   0.50    0.19    --  -78.25 117.00  41.30   96
 51  \w    -57.00 -32.00   0.50    0.19    --  -73.68 125.00  30.00   50
 52  \w    -95.00 -45.00   0.50    0.19    --  -78.25 116.00   2.15  100
 53  \w    -90.00 -55.00   0.50    0.19    --  -73.68 111.00 -29.00   70
 54  \w    -81.00 -40.00   0.50    0.19    --  -78.25 115.00-115.60   82
 55  \w    -55.00 -24.00   0.50    0.19    --  -63.52 111.00 -29.00   62
 56  \w    -91.00 -65.00   0.50    0.19    --  -76.46 111.00 -29.00   52
 57  \w   -108.00 -82.00   0.50    0.19    --  -63.52 -15.00   0.00   52
 58  \w   -110.00 -81.00   0.50    0.19    --  -78.25 -80.00 -25.28   58
 59  \w   -110.00 -85.00   0.50    0.19    --  -78.25 -30.00-102.16   50
 60  \w   -119.00 -94.00   0.50    0.19    --  -78.25 -47.00-131.53   50
 61  \w   -120.00 -94.00   0.50    0.19    --  -78.25 -54.00-173.95   52
 62  \w   -120.00 -95.00   0.50    0.19    --  -78.25 -31.00-178.93   50
 63  \w    -65.00 -34.00   0.50    0.19    --  -63.52 -15.00   0.00   62
 64  \w   -112.00 -79.00   0.50    0.19    --  -78.25 -85.00  20.96   66
 65  \w   -114.00 -80.00   0.50    0.19    --  -78.25 -91.00  53.53   68
 66  \w   -116.00 -74.00   0.50    0.19    --  -76.46-125.00   0.00   84
 67  \w    -74.00 -48.00   0.50    0.19    --  -78.25-174.00 -32.14   52
 68  \w    -99.00 -73.00   0.50    0.19    --  -76.46-125.00 -60.00   52
 69  \w   -112.00 -87.00   0.50    0.19    --  -78.25 -90.00 -67.73   50
 70  \w   -112.00 -87.00   0.50    0.19    --  -78.25 -91.00-154.49   50
;
_diffrn_measurement_device 'four-circle diffractometer'
_diffrn_measurement_device_type 'XtaLAB Synergy R, DW system, HyPix-Arc 150'
_diffrn_measurement_method '\w scans'
_diffrn_orient_matrix_type 'CrysAlisPro convention (1999,Acta A55,543-557)'
_diffrn_orient_matrix_UB_11 0.1123023000
_diffrn_orient_matrix_UB_12 0.1367373000
_diffrn_orient_matrix_UB_13 0.0203513000
_diffrn_orient_matrix_UB_21 0.0364699000
_diffrn_orient_matrix_UB_22 -0.0301089000
_diffrn_orient_matrix_UB_23 -0.0863929000
_diffrn_orient_matrix_UB_31 -0.1344994000
_diffrn_orient_matrix_UB_32 0.0668767000
_diffrn_orient_matrix_UB_33 -0.0186578000
_diffrn_radiation_monochromator mirror
_diffrn_radiation_probe x-ray
_diffrn_radiation_type 'Cu K\a'
_diffrn_radiation_wavelength 1.54184
_diffrn_reflns_av_R_equivalents 0.0224
_diffrn_reflns_av_unetI/netI 0.0190
_diffrn_reflns_Laue_measured_fraction_full 0.996
_diffrn_reflns_Laue_measured_fraction_max 0.979
_diffrn_reflns_limit_h_max 10
_diffrn_reflns_limit_h_min -10
_diffrn_reflns_limit_k_max 13
_diffrn_reflns_limit_k_min -13
_diffrn_reflns_limit_l_max 22
_diffrn_reflns_limit_l_min -22
_diffrn_reflns_number 31265
_diffrn_reflns_point_group_measured_fraction_full 0.996
_diffrn_reflns_point_group_measured_fraction_max 0.979
_diffrn_reflns_theta_full 67.684
_diffrn_reflns_theta_max 75.178
_diffrn_reflns_theta_min 2.601
_diffrn_source 'Rotating-anode X-ray tube'
_diffrn_source_type 'Rigaku (Cu) X-ray Source'
_exptl_absorpt_coefficient_mu 4.385
_exptl_absorpt_correction_T_max 0.998
_exptl_absorpt_correction_T_min 0.851
_exptl_absorpt_correction_type gaussian
_exptl_absorpt_process_details
;
CrysAlisPro 1.171.43.36a (Rigaku Oxford Diffraction, 2022)
Numerical absorption correction based on gaussian integration over
a multifaceted crystal model
Empirical absorption correction using spherical harmonics,
implemented in SCALE3 ABSPACK scaling algorithm.
;
_exptl_crystal_colour 'clear light yellow'
_exptl_crystal_colour_lustre clear
_exptl_crystal_colour_modifier light
_exptl_crystal_colour_primary yellow
_exptl_crystal_density_diffrn 1.301
_exptl_crystal_description block
_exptl_crystal_F_000 644
_exptl_crystal_recrystallization_method 'Re-crystallisation from solvent: toluene'
_exptl_crystal_size_max 0.13
_exptl_crystal_size_mid 0.09
_exptl_crystal_size_min 0.04
_refine_diff_density_max 0.352
_refine_diff_density_min -0.186
_refine_diff_density_rms 0.042
_refine_ls_extinction_method none
_refine_ls_goodness_of_fit_ref 1.059
_refine_ls_hydrogen_treatment constr
_refine_ls_matrix_type full
_refine_ls_number_parameters 378
_refine_ls_number_reflns 6261
_refine_ls_number_restraints 0
_refine_ls_restrained_S_all 1.059
_refine_ls_R_factor_all 0.0341
_refine_ls_R_factor_gt 0.0316
_refine_ls_shift/su_max 0.001
_refine_ls_shift/su_mean 0.000
_refine_ls_structure_factor_coef Fsqd
_refine_ls_weighting_details 'w=1/[\s^2^(Fo^2^)+(0.0492P)^2^+0.4497P] where P=(Fo^2^+2Fc^2^)/3'
_refine_ls_weighting_scheme calc
_refine_ls_wR_factor_gt 0.0845
_refine_ls_wR_factor_ref 0.0858
_reflns_Friedel_coverage 0.000
_reflns_number_gt 5856
_reflns_number_total 6261
_reflns_threshold_expression 'I > 2\s(I)'
_cod_data_source_file d6sc01229a2.cif
_cod_data_source_block fg106_p1-
_cod_original_cell_volume 1548.56(4)
_cod_database_code 1577040
_shelx_shelxl_version_number 2018/3
_chemical_oxdiff_formula 'C34 H42 Fe Mg N2 O3'
_shelx_space_group_comment
;
The symmetry employed for this shelxl refinement is uniquely defined
by the following loop, which should always be used as a source of
symmetry information in preference to the above space-group names.
They are only intended as comments.
;
_shelx_estimated_absorpt_t_max 0.844
_shelx_estimated_absorpt_t_min 0.599
_olex2_refinement_description
;
1. Fixed Uiso
 At 1.2 times of:
  All C(H) groups, All C(H,H) groups
 At 1.5 times of:
  All C(H,H,H) groups
2.a Secondary CH2 refined with riding coordinates:
 C00P(H00a,H00b), C00V(H00q,H00r), C00Z(H00w,H00z), C012(H01d,H01e)
2.b Aromatic/amide H refined with riding coordinates:
 C4(H4), C00F(H00F), C00G(H00G), C00K(H00K), C00L(H00L), C00O(H00O),
 C00U(H00U), C00X(H00X), C00Y(H00Y), C010(H010)
2.c Idealised Me refined as rotating group:
 C00Q(H00c,H00d,H00e), C00S(H00h,H00i,H00j), C00T(H00m,H00n,H00p), C00W(H00s,
 H00t,H00v), C011(H01a,H01b,H01c), C013(H01f,H01g,H01h), C014(H01i,H01j,H01k),
 C015(H01l,H01m,H01n)
;
_olex2_submission_special_instructions 'No special instructions were received'
_oxdiff_exptl_absorpt_empirical_details
;
Empirical correction (ABSPACK) includes:
- Absorption correction using spherical harmonics
- Frame scaling
;
_oxdiff_exptl_absorpt_empirical_full_max 1.193
_oxdiff_exptl_absorpt_empirical_full_min 0.864

loop_
_space_group_symop_operation_xyz
'x, y, z'
'-x, -y, -z'

loop_
_atom_site_label
_atom_site_type_symbol
_atom_site_fract_x
_atom_site_fract_y
_atom_site_fract_z
_atom_site_U_iso_or_equiv
_atom_site_adp_type
_atom_site_occupancy
_atom_site_site_symmetry_order
_atom_site_calc_flag
_atom_site_refinement_flags_posn
_atom_site_refinement_flags_adp
_atom_site_refinement_flags_occupancy
_atom_site_disorder_assembly
_atom_site_disorder_group
Fe1 Fe 0.65588(3) 0.40241(2) 0.82365(2) 0.02244(8) Uani 1 1 d . . . . .
Mg1 Mg 0.47570(5) 0.53254(5) 0.77017(3) 0.02054(11) Uani 1 1 d . . . . .
O003 O 0.30848(12) 0.57964(12) 0.84512(6) 0.0261(2) Uani 1 1 d . . . . .
O2 O 0.71669(16) 0.63941(13) 0.96001(7) 0.0400(3) Uani 1 1 d . . . . .
O1 O 0.85550(15) 0.51173(14) 0.72328(8) 0.0410(3) Uani 1 1 d . . . . .
N1 N 0.33388(15) 0.44959(13) 0.66553(7) 0.0229(3) Uani 1 1 d . . . . .
N2 N 0.54381(14) 0.71389(13) 0.74741(7) 0.0221(3) Uani 1 1 d . . . . .
C008 C 0.69015(17) 0.80290(15) 0.77941(9) 0.0226(3) Uani 1 1 d . . . . .
C009 C 0.71326(18) 0.88065(16) 0.85876(9) 0.0244(3) Uani 1 1 d . . . . .
C4 C 0.31078(18) 0.67147(17) 0.65812(9) 0.0253(3) Uani 1 1 d . . . . .
H4 H 0.239253 0.717451 0.640040 0.030 Uiso 1 1 calc R U . . .
C5 C 0.44494(18) 0.75502(16) 0.70428(9) 0.0239(3) Uani 1 1 d . . . . .
C3 C 0.26698(18) 0.53065(17) 0.63485(9) 0.0243(3) Uani 1 1 d . . . . .
C00D C 0.29858(18) 0.30842(16) 0.62420(9) 0.0249(3) Uani 1 1 d . . . . .
C00E C 0.81276(19) 0.80795(17) 0.73168(9) 0.0265(3) Uani 1 1 d . . . . .
C00F C 0.95608(19) 0.88912(18) 0.76454(10) 0.0300(4) Uani 1 1 d . . . . .
H00F H 1.038892 0.891879 0.732224 0.036 Uiso 1 1 calc R U . . .
C00G C 0.85870(19) 0.96027(17) 0.88879(10) 0.0276(3) Uani 1 1 d . . . . .
H00G H 0.874181 1.012447 0.942568 0.033 Uiso 1 1 calc R U . . .
C00H C 0.18045(19) 0.22085(17) 0.64424(10) 0.0296(4) Uani 1 1 d . . . . .
C00I C 0.98179(19) 0.96615(17) 0.84302(10) 0.0307(4) Uani 1 1 d . . . . .
C00J C 0.3886(2) 0.25776(17) 0.56350(9) 0.0290(3) Uani 1 1 d . . . . .
C00K C 0.1534(2) 0.08370(18) 0.60284(11) 0.0339(4) Uani 1 1 d . . . . .
H00K H 0.074152 0.024125 0.617121 0.041 Uiso 1 1 calc R U . . .
C00L C 0.3560(2) 0.12100(18) 0.52300(10) 0.0333(4) Uani 1 1 d . . . . .
H00L H 0.415729 0.087332 0.481337 0.040 Uiso 1 1 calc R U . . .
C2 C 0.69079(19) 0.54552(18) 0.90398(10) 0.0301(4) Uani 1 1 d . . . . .
C00N C 0.2383(2) 0.03189(18) 0.54173(11) 0.0340(4) Uani 1 1 d . . . . .
C00O C 0.45134(19) 0.25559(17) 0.79574(10) 0.0310(4) Uani 1 1 d . . . . .
H00O H 0.351038 0.270284 0.782281 0.037 Uiso 1 1 calc R U . . .
C00P C 0.19947(19) 0.66629(18) 0.83489(10) 0.0294(3) Uani 1 1 d . . . . .
H00A H 0.121287 0.619176 0.789309 0.035 Uiso 1 1 calc R U . . .
H00B H 0.255190 0.750317 0.826584 0.035 Uiso 1 1 calc R U . . .
C00Q C 0.58196(19) 0.88425(19) 0.91020(10) 0.0312(4) Uani 1 1 d . . . . .
H00C H 0.503735 0.927472 0.891319 0.047 Uiso 1 1 calc R U . . .
H00D H 0.622062 0.935509 0.964569 0.047 Uiso 1 1 calc R U . . .
H00E H 0.534580 0.792113 0.908220 0.047 Uiso 1 1 calc R U . . .
C1 C 0.77324(19) 0.47194(17) 0.76471(11) 0.0307(4) Uani 1 1 d . . . . .
C00S C 0.7915(2) 0.72961(19) 0.64537(10) 0.0335(4) Uani 1 1 d . . . . .
H00H H 0.719454 0.644080 0.637378 0.050 Uiso 1 1 calc R U . . .
H00I H 0.892102 0.711689 0.627948 0.050 Uiso 1 1 calc R U . . .
H00J H 0.749298 0.782244 0.614781 0.050 Uiso 1 1 calc R U . . .
C00T C 0.1372(2) 0.47135(18) 0.56841(10) 0.0343(4) Uani 1 1 d . . . . .
H00M H 0.176701 0.414748 0.522727 0.051 Uiso 1 1 calc R U . . .
H00N H 0.098980 0.544325 0.553924 0.051 Uiso 1 1 calc R U . . .
H00P H 0.052215 0.416651 0.585651 0.051 Uiso 1 1 calc R U . . .
C00U C 0.5614(2) 0.21576(17) 0.74265(11) 0.0335(4) Uani 1 1 d . . . . .
H00U H 0.548602 0.199999 0.687253 0.040 Uiso 1 1 calc R U . . .
C00V C 0.2739(2) 0.5315(2) 0.91247(10) 0.0340(4) Uani 1 1 d . . . . .
H00Q H 0.355308 0.575447 0.956996 0.041 Uiso 1 1 calc R U . . .
H00R H 0.267034 0.432724 0.898634 0.041 Uiso 1 1 calc R U . . .
C00W C 0.4746(2) 0.89938(17) 0.70316(10) 0.0322(4) Uani 1 1 d . . . . .
H00S H 0.490160 0.959184 0.757293 0.048 Uiso 1 1 calc R U . . .
H00T H 0.385273 0.916302 0.674814 0.048 Uiso 1 1 calc R U . . .
H00V H 0.567816 0.916624 0.676628 0.048 Uiso 1 1 calc R U . . .
C00X C 0.6953(2) 0.20348(18) 0.78718(12) 0.0371(4) Uani 1 1 d . . . . .
H00X H 0.786957 0.177716 0.766519 0.045 Uiso 1 1 calc R U . . .
C00Y C 0.5176(2) 0.26963(18) 0.87262(11) 0.0336(4) Uani 1 1 d . . . . .
H00Y H 0.469898 0.296761 0.919848 0.040 Uiso 1 1 calc R U . . .
C00Z C 0.1234(2) 0.6964(2) 0.91040(11) 0.0386(4) Uani 1 1 d . . . . .
H00W H 0.017404 0.713561 0.901667 0.046 Uiso 1 1 calc R U . . .
H00Z H 0.185697 0.775047 0.950961 0.046 Uiso 1 1 calc R U . . .
C010 C 0.6675(2) 0.23617(18) 0.86688(12) 0.0365(4) Uani 1 1 d . . . . .
H010 H 0.736996 0.235911 0.909467 0.044 Uiso 1 1 calc R U . . .
C011 C 1.1386(2) 1.0523(2) 0.87704(12) 0.0441(5) Uani 1 1 d . . . . .
H01A H 1.200672 1.000989 0.900125 0.066 Uiso 1 1 calc R U . . .
H01B H 1.124908 1.133006 0.917887 0.066 Uiso 1 1 calc R U . . .
H01C H 1.192116 1.079008 0.835224 0.066 Uiso 1 1 calc R U . . .
C012 C 0.1189(2) 0.5687(2) 0.93366(11) 0.0374(4) Uani 1 1 d . . . . .
H01D H 0.031513 0.497281 0.903596 0.045 Uiso 1 1 calc R U . . .
H01E H 0.109673 0.584970 0.990682 0.045 Uiso 1 1 calc R U . . .
C013 C 0.0777(2) 0.27153(19) 0.70684(12) 0.0372(4) Uani 1 1 d . . . . .
H01F H 0.132432 0.356862 0.743596 0.056 Uiso 1 1 calc R U . . .
H01G H 0.051669 0.205057 0.735471 0.056 Uiso 1 1 calc R U . . .
H01H H -0.017847 0.285671 0.682244 0.056 Uiso 1 1 calc R U . . .
C014 C 0.5183(2) 0.35161(19) 0.54276(11) 0.0387(4) Uani 1 1 d . . . . .
H01I H 0.481810 0.433219 0.539918 0.058 Uiso 1 1 calc R U . . .
H01J H 0.550784 0.306602 0.491669 0.058 Uiso 1 1 calc R U . . .
H01K H 0.606664 0.375938 0.583239 0.058 Uiso 1 1 calc R U . . .
C015 C 0.2032(3) -0.11603(19) 0.49686(13) 0.0462(5) Uani 1 1 d . . . . .
H01L H 0.251082 -0.166443 0.527047 0.069 Uiso 1 1 calc R U . . .
H01M H 0.245307 -0.129505 0.445772 0.069 Uiso 1 1 calc R U . . .
H01N H 0.090522 -0.148226 0.488628 0.069 Uiso 1 1 calc R U . . .

loop_
_atom_site_aniso_label
_atom_site_aniso_U_11
_atom_site_aniso_U_22
_atom_site_aniso_U_33
_atom_site_aniso_U_23
_atom_site_aniso_U_13
_atom_site_aniso_U_12
Fe1 0.01908(12) 0.02472(13) 0.02473(13) 0.01066(10) -0.00233(9) 0.00290(9)
Mg1 0.0182(2) 0.0253(3) 0.0184(2) 0.00797(19) -0.00073(18) 0.00303(19)
O003 0.0241(5) 0.0352(6) 0.0223(5) 0.0120(5) 0.0053(4) 0.0078(5)
O2 0.0494(8) 0.0361(7) 0.0300(6) 0.0051(6) -0.0013(6) 0.0049(6)
O1 0.0339(7) 0.0455(8) 0.0513(8) 0.0241(7) 0.0138(6) 0.0089(6)
N1 0.0217(6) 0.0261(7) 0.0197(6) 0.0060(5) -0.0013(5) 0.0035(5)
N2 0.0208(6) 0.0266(7) 0.0184(6) 0.0073(5) 0.0004(5) 0.0021(5)
C008 0.0225(7) 0.0241(7) 0.0215(7) 0.0088(6) -0.0005(6) 0.0026(6)
C009 0.0249(8) 0.0257(8) 0.0231(7) 0.0083(6) 0.0003(6) 0.0046(6)
C4 0.0243(8) 0.0322(8) 0.0212(7) 0.0096(6) -0.0016(6) 0.0085(6)
C5 0.0263(8) 0.0271(8) 0.0193(7) 0.0080(6) 0.0024(6) 0.0060(6)
C3 0.0216(7) 0.0322(8) 0.0189(7) 0.0071(6) -0.0004(6) 0.0056(6)
C00D 0.0249(7) 0.0280(8) 0.0198(7) 0.0055(6) -0.0061(6) 0.0045(6)
C00E 0.0270(8) 0.0295(8) 0.0245(8) 0.0114(6) 0.0032(6) 0.0039(6)
C00F 0.0257(8) 0.0349(9) 0.0306(8) 0.0137(7) 0.0055(6) 0.0014(7)
C00G 0.0290(8) 0.0285(8) 0.0239(8) 0.0072(6) -0.0022(6) 0.0042(6)
C00H 0.0234(8) 0.0315(9) 0.0307(8) 0.0070(7) -0.0054(6) 0.0024(6)
C00I 0.0255(8) 0.0314(9) 0.0352(9) 0.0144(7) -0.0034(7) -0.0007(7)
C00J 0.0344(9) 0.0320(9) 0.0215(7) 0.0082(7) -0.0018(6) 0.0094(7)
C00K 0.0273(8) 0.0302(9) 0.0414(10) 0.0107(8) -0.0084(7) 0.0007(7)
C00L 0.0422(10) 0.0344(9) 0.0235(8) 0.0052(7) -0.0037(7) 0.0154(8)
C2 0.0254(8) 0.0356(9) 0.0332(9) 0.0177(8) 0.0001(6) 0.0045(7)
C00N 0.0359(9) 0.0290(9) 0.0332(9) 0.0042(7) -0.0144(7) 0.0093(7)
C00O 0.0241(8) 0.0319(9) 0.0361(9) 0.0130(7) -0.0025(7) -0.0004(6)
C00P 0.0236(8) 0.0392(9) 0.0285(8) 0.0126(7) 0.0032(6) 0.0096(7)
C00Q 0.0272(8) 0.0397(9) 0.0226(8) 0.0031(7) 0.0019(6) 0.0061(7)
C1 0.0263(8) 0.0298(9) 0.0364(9) 0.0111(7) -0.0003(7) 0.0056(7)
C00S 0.0337(9) 0.0415(10) 0.0245(8) 0.0096(7) 0.0061(7) 0.0046(7)
C00T 0.0340(9) 0.0347(9) 0.0304(9) 0.0059(7) -0.0124(7) 0.0063(7)
C00U 0.0387(9) 0.0288(9) 0.0311(9) 0.0093(7) 0.0004(7) 0.0012(7)
C00V 0.0328(9) 0.0480(11) 0.0269(8) 0.0188(8) 0.0079(7) 0.0086(8)
C00W 0.0356(9) 0.0308(9) 0.0315(9) 0.0124(7) -0.0039(7) 0.0065(7)
C00X 0.0309(9) 0.0287(9) 0.0540(11) 0.0147(8) 0.0046(8) 0.0071(7)
C00Y 0.0348(9) 0.0345(9) 0.0321(9) 0.0144(7) 0.0011(7) 0.0009(7)
C00Z 0.0350(9) 0.0481(11) 0.0369(10) 0.0143(8) 0.0142(8) 0.0135(8)
C010 0.0366(9) 0.0314(9) 0.0430(10) 0.0187(8) -0.0091(8) 0.0012(7)
C011 0.0316(9) 0.0504(12) 0.0445(11) 0.0160(9) -0.0045(8) -0.0092(8)
C012 0.0305(9) 0.0506(11) 0.0314(9) 0.0147(8) 0.0082(7) 0.0027(8)
C013 0.0268(8) 0.0387(10) 0.0440(10) 0.0109(8) 0.0056(7) 0.0018(7)
C014 0.0514(11) 0.0378(10) 0.0331(9) 0.0140(8) 0.0174(8) 0.0154(9)
C015 0.0506(12) 0.0301(10) 0.0493(12) 0.0000(9) -0.0165(9) 0.0106(8)

loop_
_atom_type_symbol
_atom_type_description
_atom_type_scat_dispersion_real
_atom_type_scat_dispersion_imag
_atom_type_scat_source
C C 0.0181 0.0091 'International Tables Vol C Tables 4.2.6.8 and 6.1.1.4'
H H 0.0000 0.0000 'International Tables Vol C Tables 4.2.6.8 and 6.1.1.4'
N N 0.0311 0.0180 'International Tables Vol C Tables 4.2.6.8 and 6.1.1.4'
O O 0.0492 0.0322 'International Tables Vol C Tables 4.2.6.8 and 6.1.1.4'
Mg Mg 0.1719 0.1771 'International Tables Vol C Tables 4.2.6.8 and 6.1.1.4'
Fe Fe -1.1336 3.1974 'International Tables Vol C Tables 4.2.6.8 and 6.1.1.4'

loop_
_exptl_crystal_face_index_h
_exptl_crystal_face_index_k
_exptl_crystal_face_index_l
_exptl_crystal_face_perp_dist
-5 4 0 0.0360
-4 5 0 0.0353
-4 -4 2 0.0127
-2 -2 1 0.0127
6 0 1 0.0392
-1 7 -4 0.0209
4 4 -2 0.0224
5 -3 0 0.0430
2 -6 8 0.0761
0 3 -11 0.0433
1 1 10 0.0632
2 4 4 0.0315
0 6 3 0.0252

loop_
_geom_angle_atom_site_label_1
_geom_angle_atom_site_label_2
_geom_angle_atom_site_label_3
_geom_angle
_geom_angle_site_symmetry_1
_geom_angle_site_symmetry_3
_geom_angle_publ_flag
C2 Fe1 Mg1 83.17(6) . . ?
C2 Fe1 C00O 125.14(8) . . ?
C2 Fe1 C00U 164.29(8) . . ?
C2 Fe1 C00X 141.60(8) . . ?
C2 Fe1 C00Y 99.38(8) . . ?
C2 Fe1 C010 107.25(8) . . ?
C00O Fe1 Mg1 80.95(5) . . ?
C00O Fe1 C00X 66.28(7) . . ?
C00O Fe1 C010 66.09(7) . . ?
C1 Fe1 Mg1 78.32(6) . . ?
C1 Fe1 C2 95.42(8) . . ?
C1 Fe1 C00O 131.31(8) . . ?
C1 Fe1 C00U 99.48(8) . . ?
C1 Fe1 C00X 99.72(8) . . ?
C1 Fe1 C00Y 164.62(8) . . ?
C1 Fe1 C010 131.10(8) . . ?
C00U Fe1 Mg1 94.97(5) . . ?
C00U Fe1 C00O 39.47(7) . . ?
C00U Fe1 C00X 39.82(7) . . ?
C00U Fe1 C00Y 66.21(7) . . ?
C00U Fe1 C010 66.08(7) . . ?
C00X Fe1 Mg1 134.38(6) . . ?
C00X Fe1 C010 38.88(8) . . ?
C00Y Fe1 Mg1 107.48(5) . . ?
C00Y Fe1 C00O 39.48(7) . . ?
C00Y Fe1 C00X 65.87(8) . . ?
C00Y Fe1 C010 39.34(7) . . ?
C010 Fe1 Mg1 145.57(5) . . ?
Fe1 Mg1 C1 37.29(4) . . ?
O003 Mg1 Fe1 110.53(4) . . ?
O003 Mg1 N1 99.00(5) . . ?
O003 Mg1 N2 100.53(5) . . ?
O003 Mg1 C1 142.80(5) . . ?
N1 Mg1 Fe1 122.82(4) . . ?
N1 Mg1 C1 114.47(5) . . ?
N2 Mg1 Fe1 125.75(4) . . ?
N2 Mg1 N1 93.26(5) . . ?
N2 Mg1 C1 93.59(5) . . ?
C00P O003 Mg1 123.14(9) . . ?
C00V O003 Mg1 127.45(10) . . ?
C00V O003 C00P 109.37(12) . . ?
C3 N1 Mg1 118.66(11) . . ?
C3 N1 C00D 117.12(12) . . ?
C00D N1 Mg1 124.19(10) . . ?
C008 N2 Mg1 123.34(10) . . ?
C5 N2 Mg1 118.75(10) . . ?
C5 N2 C008 117.82(13) . . ?
C009 C008 N2 120.49(13) . . ?
C009 C008 C00E 119.69(14) . . ?
C00E C008 N2 119.77(13) . . ?
C008 C009 C00Q 121.08(14) . . ?
C00G C009 C008 118.97(14) . . ?
C00G C009 C00Q 119.88(14) . . ?
C5 C4 H4 115.1 . . ?
C3 C4 H4 115.1 . . ?
C3 C4 C5 129.74(15) . . ?
N2 C5 C4 124.31(15) . . ?
N2 C5 C00W 119.57(14) . . ?
C4 C5 C00W 116.13(14) . . ?
N1 C3 C4 124.48(14) . . ?
N1 C3 C00T 119.89(15) . . ?
C4 C3 C00T 115.60(14) . . ?
C00H C00D N1 121.63(14) . . ?
C00H C00D C00J 119.82(15) . . ?
C00J C00D N1 118.53(14) . . ?
C008 C00E C00S 121.48(15) . . ?
C00F C00E C008 119.13(15) . . ?
C00F C00E C00S 119.38(15) . . ?
C00E C00F H00F 118.9 . . ?
C00I C00F C00E 122.13(15) . . ?
C00I C00F H00F 118.9 . . ?
C009 C00G H00G 118.8 . . ?
C00I C00G C009 122.40(15) . . ?
C00I C00G H00G 118.8 . . ?
C00D C00H C00K 119.06(16) . . ?
C00D C00H C013 121.53(15) . . ?
C00K C00H C013 119.36(16) . . ?
C00F C00I C011 120.89(16) . . ?
C00G C00I C00F 117.68(15) . . ?
C00G C00I C011 121.42(17) . . ?
C00D C00J C014 119.97(15) . . ?
C00L C00J C00D 119.20(16) . . ?
C00L C00J C014 120.83(16) . . ?
C00H C00K H00K 118.9 . . ?
C00N C00K C00H 122.16(17) . . ?
C00N C00K H00K 118.9 . . ?
C00J C00L H00L 119.0 . . ?
C00J C00L C00N 121.97(17) . . ?
C00N C00L H00L 119.0 . . ?
O2 C2 Fe1 177.36(15) . . ?
C00K C00N C00L 117.77(16) . . ?
C00K C00N C015 120.79(18) . . ?
C00L C00N C015 121.43(18) . . ?
Fe1 C00O H00O 125.3 . . ?
C00U C00O Fe1 69.93(10) . . ?
C00U C00O H00O 126.1 . . ?
C00U C00O C00Y 107.74(15) . . ?
C00Y C00O Fe1 70.23(10) . . ?
C00Y C00O H00O 126.1 . . ?
O003 C00P H00A 110.8 . . ?
O003 C00P H00B 110.8 . . ?
O003 C00P C00Z 104.82(13) . . ?
H00A C00P H00B 108.9 . . ?
C00Z C00P H00A 110.8 . . ?
C00Z C00P H00B 110.8 . . ?
C009 C00Q H00C 109.5 . . ?
C009 C00Q H00D 109.5 . . ?
C009 C00Q H00E 109.5 . . ?
H00C C00Q H00D 109.5 . . ?
H00C C00Q H00E 109.5 . . ?
H00D C00Q H00E 109.5 . . ?
Fe1 C1 Mg1 64.39(5) . . ?
O1 C1 Fe1 175.97(16) . . ?
O1 C1 Mg1 118.57(12) . . ?
C00E C00S H00H 109.5 . . ?
C00E C00S H00I 109.5 . . ?
C00E C00S H00J 109.5 . . ?
H00H C00S H00I 109.5 . . ?
H00H C00S H00J 109.5 . . ?
H00I C00S H00J 109.5 . . ?
C3 C00T H00M 109.5 . . ?
C3 C00T H00N 109.5 . . ?
C3 C00T H00P 109.5 . . ?
H00M C00T H00N 109.5 . . ?
H00M C00T H00P 109.5 . . ?
H00N C00T H00P 109.5 . . ?
Fe1 C00U H00U 124.3 . . ?
C00O C00U Fe1 70.60(10) . . ?
C00O C00U H00U 126.1 . . ?
C00O C00U C00X 107.86(16) . . ?
C00X C00U Fe1 70.64(10) . . ?
C00X C00U H00U 126.1 . . ?
O003 C00V H00Q 110.7 . . ?
O003 C00V H00R 110.7 . . ?
O003 C00V C012 105.18(14) . . ?
H00Q C00V H00R 108.8 . . ?
C012 C00V H00Q 110.7 . . ?
C012 C00V H00R 110.7 . . ?
C5 C00W H00S 109.5 . . ?
C5 C00W H00T 109.5 . . ?
C5 C00W H00V 109.5 . . ?
H00S C00W H00T 109.5 . . ?
H00S C00W H00V 109.5 . . ?
H00T C00W H00V 109.5 . . ?
Fe1 C00X H00X 125.1 . . ?
C00U C00X Fe1 69.55(10) . . ?
C00U C00X H00X 126.0 . . ?
C010 C00X Fe1 70.98(10) . . ?
C010 C00X C00U 108.07(16) . . ?
C010 C00X H00X 126.0 . . ?
Fe1 C00Y H00Y 124.4 . . ?
C00O C00Y Fe1 70.29(10) . . ?
C00O C00Y H00Y 125.9 . . ?
C00O C00Y C010 108.26(16) . . ?
C010 C00Y Fe1 71.00(10) . . ?
C010 C00Y H00Y 125.9 . . ?
C00P C00Z H00W 111.3 . . ?
C00P C00Z H00Z 111.3 . . ?
C00P C00Z C012 102.53(15) . . ?
H00W C00Z H00Z 109.2 . . ?
C012 C00Z H00W 111.3 . . ?
C012 C00Z H00Z 111.3 . . ?
Fe1 C010 H010 125.8 . . ?
C00X C010 Fe1 70.13(10) . . ?
C00X C010 C00Y 108.06(16) . . ?
C00X C010 H010 126.0 . . ?
C00Y C010 Fe1 69.66(10) . . ?
C00Y C010 H010 126.0 . . ?
C00I C011 H01A 109.5 . . ?
C00I C011 H01B 109.5 . . ?
C00I C011 H01C 109.5 . . ?
H01A C011 H01B 109.5 . . ?
H01A C011 H01C 109.5 . . ?
H01B C011 H01C 109.5 . . ?
C00V C012 H01D 111.2 . . ?
C00V C012 H01E 111.2 . . ?
C00Z C012 C00V 102.58(14) . . ?
C00Z C012 H01D 111.2 . . ?
C00Z C012 H01E 111.2 . . ?
H01D C012 H01E 109.2 . . ?
C00H C013 H01F 109.5 . . ?
C00H C013 H01G 109.5 . . ?
C00H C013 H01H 109.5 . . ?
H01F C013 H01G 109.5 . . ?
H01F C013 H01H 109.5 . . ?
H01G C013 H01H 109.5 . . ?
C00J C014 H01I 109.5 . . ?
C00J C014 H01J 109.5 . . ?
C00J C014 H01K 109.5 . . ?
H01I C014 H01J 109.5 . . ?
H01I C014 H01K 109.5 . . ?
H01J C014 H01K 109.5 . . ?
C00N C015 H01L 109.5 . . ?
C00N C015 H01M 109.5 . . ?
C00N C015 H01N 109.5 . . ?
H01L C015 H01M 109.5 . . ?
H01L C015 H01N 109.5 . . ?
H01M C015 H01N 109.5 . . ?

loop_
_geom_bond_atom_site_label_1
_geom_bond_atom_site_label_2
_geom_bond_distance
_geom_bond_site_symmetry_2
_geom_bond_publ_flag
Fe1 Mg1 2.5696(5) . ?
Fe1 C2 1.7323(19) . ?
Fe1 C00O 2.1002(17) . ?
Fe1 C1 1.7266(18) . ?
Fe1 C00U 2.0914(18) . ?
Fe1 C00X 2.1058(18) . ?
Fe1 C00Y 2.0993(18) . ?
Fe1 C010 2.1168(18) . ?
Mg1 O003 2.0594(12) . ?
Mg1 N1 2.0672(13) . ?
Mg1 N2 2.0611(14) . ?
Mg1 C1 2.7906(17) . ?
O003 C00P 1.4670(19) . ?
O003 C00V 1.4530(19) . ?
O2 C2 1.171(2) . ?
O1 C1 1.168(2) . ?
N1 C3 1.331(2) . ?
N1 C00D 1.434(2) . ?
N2 C008 1.4413(19) . ?
N2 C5 1.334(2) . ?
C008 C009 1.404(2) . ?
C008 C00E 1.406(2) . ?
C009 C00G 1.393(2) . ?
C009 C00Q 1.505(2) . ?
C4 H4 0.9500 . ?
C4 C5 1.410(2) . ?
C4 C3 1.403(2) . ?
C5 C00W 1.505(2) . ?
C3 C00T 1.516(2) . ?
C00D C00H 1.398(2) . ?
C00D C00J 1.406(2) . ?
C00E C00F 1.393(2) . ?
C00E C00S 1.511(2) . ?
C00F H00F 0.9500 . ?
C00F C00I 1.389(2) . ?
C00G H00G 0.9500 . ?
C00G C00I 1.388(2) . ?
C00H C00K 1.399(2) . ?
C00H C013 1.505(2) . ?
C00I C011 1.508(2) . ?
C00J C00L 1.391(2) . ?
C00J C014 1.509(3) . ?
C00K H00K 0.9500 . ?
C00K C00N 1.385(3) . ?
C00L H00L 0.9500 . ?
C00L C00N 1.394(3) . ?
C00N C015 1.509(2) . ?
C00O H00O 0.9500 . ?
C00O C00U 1.415(3) . ?
C00O C00Y 1.418(2) . ?
C00P H00A 0.9900 . ?
C00P H00B 0.9900 . ?
C00P C00Z 1.507(2) . ?
C00Q H00C 0.9800 . ?
C00Q H00D 0.9800 . ?
C00Q H00E 0.9800 . ?
C00S H00H 0.9800 . ?
C00S H00I 0.9800 . ?
C00S H00J 0.9800 . ?
C00T H00M 0.9800 . ?
C00T H00N 0.9800 . ?
C00T H00P 0.9800 . ?
C00U H00U 0.9500 . ?
C00U C00X 1.429(3) . ?
C00V H00Q 0.9900 . ?
C00V H00R 0.9900 . ?
C00V C012 1.514(2) . ?
C00W H00S 0.9800 . ?
C00W H00T 0.9800 . ?
C00W H00V 0.9800 . ?
C00X H00X 0.9500 . ?
C00X C010 1.406(3) . ?
C00Y H00Y 0.9500 . ?
C00Y C010 1.419(3) . ?
C00Z H00W 0.9900 . ?
C00Z H00Z 0.9900 . ?
C00Z C012 1.510(3) . ?
C010 H010 0.9500 . ?
C011 H01A 0.9800 . ?
C011 H01B 0.9800 . ?
C011 H01C 0.9800 . ?
C012 H01D 0.9900 . ?
C012 H01E 0.9900 . ?
C013 H01F 0.9800 . ?
C013 H01G 0.9800 . ?
C013 H01H 0.9800 . ?
C014 H01I 0.9800 . ?
C014 H01J 0.9800 . ?
C014 H01K 0.9800 . ?
C015 H01L 0.9800 . ?
C015 H01M 0.9800 . ?
C015 H01N 0.9800 . ?

loop_
_geom_torsion_atom_site_label_1
_geom_torsion_atom_site_label_2
_geom_torsion_atom_site_label_3
_geom_torsion_atom_site_label_4
_geom_torsion
_geom_torsion_site_symmetry_1
_geom_torsion_site_symmetry_2
_geom_torsion_site_symmetry_3
_geom_torsion_site_symmetry_4
_geom_torsion_publ_flag
Fe1 C00O C00U C00X 61.13(12) . . . . ?
Fe1 C00O C00Y C010 -61.16(12) . . . . ?
Fe1 C00U C00X C010 60.82(13) . . . . ?
Fe1 C00X C010 C00Y 59.57(13) . . . . ?
Fe1 C00Y C010 C00X -59.87(13) . . . . ?
Mg1 O003 C00P C00Z -168.54(11) . . . . ?
Mg1 O003 C00V C012 -166.49(11) . . . . ?
Mg1 N1 C3 C4 14.8(2) . . . . ?
Mg1 N1 C3 C00T -167.17(12) . . . . ?
Mg1 N1 C00D C00H 83.48(17) . . . . ?
Mg1 N1 C00D C00J -94.87(15) . . . . ?
Mg1 N2 C008 C009 -74.93(17) . . . . ?
Mg1 N2 C008 C00E 102.52(15) . . . . ?
Mg1 N2 C5 C4 -14.9(2) . . . . ?
Mg1 N2 C5 C00W 165.18(11) . . . . ?
O003 C00P C00Z C012 -32.87(18) . . . . ?
O003 C00V C012 C00Z -31.36(19) . . . . ?
N1 C00D C00H C00K -178.73(14) . . . . ?
N1 C00D C00H C013 3.9(2) . . . . ?
N1 C00D C00J C00L 179.85(14) . . . . ?
N1 C00D C00J C014 -0.4(2) . . . . ?
N2 C008 C009 C00G 176.68(14) . . . . ?
N2 C008 C009 C00Q -6.3(2) . . . . ?
N2 C008 C00E C00F -176.65(15) . . . . ?
N2 C008 C00E C00S 4.6(2) . . . . ?
C008 N2 C5 C4 168.47(14) . . . . ?
C008 N2 C5 C00W -11.4(2) . . . . ?
C008 C009 C00G C00I 0.3(2) . . . . ?
C008 C00E C00F C00I -0.4(3) . . . . ?
C009 C008 C00E C00F 0.8(2) . . . . ?
C009 C008 C00E C00S -177.93(15) . . . . ?
C009 C00G C00I C00F 0.1(3) . . . . ?
C009 C00G C00I C011 -179.53(17) . . . . ?
C5 N2 C008 C009 101.50(17) . . . . ?
C5 N2 C008 C00E -81.05(19) . . . . ?
C5 C4 C3 N1 13.5(3) . . . . ?
C5 C4 C3 C00T -164.64(16) . . . . ?
C3 N1 C00D C00H -94.73(18) . . . . ?
C3 N1 C00D C00J 86.92(18) . . . . ?
C3 C4 C5 N2 -13.4(3) . . . . ?
C3 C4 C5 C00W 166.44(16) . . . . ?
C00D N1 C3 C4 -166.93(15) . . . . ?
C00D N1 C3 C00T 11.1(2) . . . . ?
C00D C00H C00K C00N -1.0(3) . . . . ?
C00D C00J C00L C00N -1.2(2) . . . . ?
C00E C008 C009 C00G -0.8(2) . . . . ?
C00E C008 C009 C00Q 176.20(15) . . . . ?
C00E C00F C00I C00G -0.1(3) . . . . ?
C00E C00F C00I C011 179.58(17) . . . . ?
C00H C00D C00J C00L 1.5(2) . . . . ?
C00H C00D C00J C014 -178.80(15) . . . . ?
C00H C00K C00N C00L 1.3(3) . . . . ?
C00H C00K C00N C015 -178.34(16) . . . . ?
C00J C00D C00H C00K -0.4(2) . . . . ?
C00J C00D C00H C013 -177.81(15) . . . . ?
C00J C00L C00N C00K -0.2(2) . . . . ?
C00J C00L C00N C015 179.46(16) . . . . ?
C2 Fe1 C1 Mg1 -81.85(6) . . . . ?
C00O Fe1 C1 Mg1 66.70(9) . . . . ?
C00O C00U C00X Fe1 -61.11(12) . . . . ?
C00O C00U C00X C010 -0.3(2) . . . . ?
C00O C00Y C010 Fe1 60.71(12) . . . . ?
C00O C00Y C010 C00X 0.8(2) . . . . ?
C00P O003 C00V C012 11.16(19) . . . . ?
C00P C00Z C012 C00V 39.25(18) . . . . ?
C00Q C009 C00G C00I -176.71(16) . . . . ?
C00S C00E C00F C00I 178.39(16) . . . . ?
C00U Fe1 C1 Mg1 93.16(6) . . . . ?
C00U C00O C00Y Fe1 60.14(12) . . . . ?
C00U C00O C00Y C010 -1.0(2) . . . . ?
C00U C00X C010 Fe1 -59.92(12) . . . . ?
C00U C00X C010 C00Y -0.3(2) . . . . ?
C00V O003 C00P C00Z 13.69(18) . . . . ?
C00X Fe1 C1 Mg1 133.57(6) . . . . ?
C00Y Fe1 C1 Mg1 113.9(3) . . . . ?
C00Y C00O C00U Fe1 -60.33(12) . . . . ?
C00Y C00O C00U C00X 0.8(2) . . . . ?
C010 Fe1 C1 Mg1 159.59(8) . . . . ?
C013 C00H C00K C00N 176.46(16) . . . . ?
C014 C00J C00L C00N 179.07(16) . . . . ?

loop_
_exptl_oxdiff_crystal_face_indexfrac_h
_exptl_oxdiff_crystal_face_indexfrac_k
_exptl_oxdiff_crystal_face_indexfrac_l
_exptl_oxdiff_crystal_face_x
_exptl_oxdiff_crystal_face_y
_exptl_oxdiff_crystal_face_z
-5.2098 3.7369 -0.0512 -0.0751 -0.2981 0.9516
-4.1761 5.3057 -0.1079 0.2543 -0.3027 0.9185
-3.9008 -4.0918 1.8694 -0.9595 -0.1806 0.2161
-2.0000 -2.0000 1.0000 -0.4777 -0.0991 0.1166
5.5407 -0.2350 1.1335 0.6132 0.1112 -0.7821
-0.6872 6.8001 -4.3482 0.7642 0.1458 0.6283
3.9214 4.0619 -1.8252 0.9586 0.1784 -0.2217
5.4982 -2.8614 -0.0235 0.2257 0.2887 -0.9304
2.3035 -5.5424 8.0487 -0.3354 -0.4445 -0.8307
-0.2489 2.7423 -11.4263 0.1145 0.8955 0.4301
0.7655 0.5366 10.4443 0.3719 -0.8905 -0.2619
2.0970 4.2140 4.3613 0.9005 -0.4272 -0.0816
-0.0427 5.8359 2.6202 0.8465 -0.4036 0.3471
